data_4001769
loop_
_publ_author_name
'Allix, Mathieu'
'Chenu, S\'ebastien'
'V\'eron, Emmanuel'
'Poumeyrol, Thomas'
'Kouadri-Boudjelthia, El Amin'
'Alahrach\'e, Salaheddine'
'Porcher, Florence'
'Massiot, Dominique'
'Fayon, Franck'

_publ_section_title
;
 Considerable Improvement of Long-Persistent Luminescence in Germanium and
 Tin Substituted ZnGa2O4
;
_journal_issue 9
_journal_name_full 'Chemistry of Materials'
_journal_page_first 1600
_journal_paper_doi 10.1021/cm304101n
_journal_volume 25
_journal_year 2013
_chemical_formula_sum 'Ga1.5 Ge0.25 O4 Zn1.25'
_chemical_formula_weight 268.4
_chemical_name_systematic ' ?'
_space_group_IT_number 227
_symmetry_cell_setting cubic
_symmetry_Int_Tables_number 227
_symmetry_space_group_name_Hall '-F 4vw 2vw 3'
_symmetry_space_group_name_H-M 'F d -3 m :2'
_cell_angle_alpha 90
_cell_angle_beta 90
_cell_angle_gamma 90
_cell_formula_units_Z 8
_cell_length_a 8.34115(4)
_cell_length_b 8.34115(4)
_cell_length_c 8.34115(4)
_cell_measurement_temperature 293
_cell_volume 580.334(5)
_diffrn_ambient_temperature 293
_diffrn_radiation_probe neutron
_diffrn_radiation_wavelength 1.2252
_exptl_absorpt_coefficient_mu 0.006
_exptl_crystal_density_diffrn 6.143
_exptl_crystal_F_000 992
_pd_instr_location ' ?'
_pd_meas_2theta_range_inc 0.05
_pd_meas_2theta_range_max 121.050
_pd_meas_2theta_range_min 4.500
_pd_meas_number_of_points 2332
_pd_proc_2theta_range_inc 0.05
_pd_proc_2theta_range_max 121.05
_pd_proc_2theta_range_min 4.5
_pd_proc_ls_background_function '9 Legendre polynoms'
_pd_proc_ls_pref_orient_corr none
_pd_proc_ls_profile_function Pseudo-Voigt
_pd_proc_ls_prof_R_factor 0.0244
_pd_proc_ls_prof_wR_expected 0.0133
_pd_proc_ls_prof_wR_factor 0.0310
_refine_ls_goodness_of_fit_all 2.33
_refine_ls_number_constraints 0
_refine_ls_number_parameters 24
_refine_ls_number_restraints 0
_refine_ls_R_factor_all 0.0101
_refine_ls_R_factor_gt 0.0101
_refine_ls_shift/su_max 0.0742
_refine_ls_shift/su_mean 0.0051
_refine_ls_weighting_scheme sigma
_refine_ls_wR_factor_all 0.0189
_refine_ls_wR_factor_gt 0.0189
_cod_data_source_file cm304101n_si_003.cif
_cod_data_source_block I
_cod_original_sg_symbol_Hall '-F 4abvw;2abvw;3'
_cod_original_sg_symbol_H-M 'F d -3 m'
_cod_database_code 4001769

loop_
_symmetry_equiv_pos_site_id
_symmetry_equiv_pos_as_xyz
1 x,y,z
2 -x+3/4,-y+1/4,z+1/2
3 -x+1/4,y+1/2,-z+3/4
4 x+1/2,-y+3/4,-z+1/4
5 z,x,y
6 z+1/2,-x+3/4,-y+1/4
7 -z+3/4,-x+1/4,y+1/2
8 -z+1/4,x+1/2,-y+3/4
9 y,z,x
10 -y+1/4,z+1/2,-x+3/4
11 y+1/2,-z+3/4,-x+1/4
12 -y+3/4,-z+1/4,x+1/2
13 y+3/4,x+1/4,-z+1/2
14 -y,-x,-z
15 y+1/4,-x+1/2,z+3/4
16 -y+1/2,x+3/4,z+1/4
17 x+3/4,z+1/4,-y+1/2
18 -x+1/2,z+3/4,y+1/4
19 -x,-z,-y
20 x+1/4,-z+1/2,y+3/4
21 z+3/4,y+1/4,-x+1/2
22 z+1/4,-y+1/2,x+3/4
23 -z+1/2,y+3/4,x+1/4
24 -z,-y,-x
25 -x,-y,-z
26 x+1/4,y+3/4,-z+1/2
27 x+3/4,-y+1/2,z+1/4
28 -x+1/2,y+1/4,z+3/4
29 -z,-x,-y
30 -z+1/2,x+1/4,y+3/4
31 z+1/4,x+3/4,-y+1/2
32 z+3/4,-x+1/2,y+1/4
33 -y,-z,-x
34 y+3/4,-z+1/2,x+1/4
35 -y+1/2,z+1/4,x+3/4
36 y+1/4,z+3/4,-x+1/2
37 -y+1/4,-x+3/4,z+1/2
38 y,x,z
39 -y+3/4,x+1/2,-z+1/4
40 y+1/2,-x+1/4,-z+3/4
41 -x+1/4,-z+3/4,y+1/2
42 x+1/2,-z+1/4,-y+3/4
43 x,z,y
44 -x+3/4,z+1/2,-y+1/4
45 -z+1/4,-y+3/4,x+1/2
46 -z+3/4,y+1/2,-x+1/4
47 z+1/2,-y+1/4,-x+3/4
48 z,y,x
49 x,y+1/2,z+1/2
50 -x+3/4,-y+3/4,z
51 -x+1/4,y,-z+1/4
52 x+1/2,-y+1/4,-z+3/4
53 z,x+1/2,y+1/2
54 z+1/2,-x+1/4,-y+3/4
55 -z+3/4,-x+3/4,y
56 -z+1/4,x,-y+1/4
57 y,z+1/2,x+1/2
58 -y+1/4,z,-x+1/4
59 y+1/2,-z+1/4,-x+3/4
60 -y+3/4,-z+3/4,x
61 y+3/4,x+3/4,-z
62 -y,-x+1/2,-z+1/2
63 y+1/4,-x,z+1/4
64 -y+1/2,x+1/4,z+3/4
65 x+3/4,z+3/4,-y
66 -x+1/2,z+1/4,y+3/4
67 -x,-z+1/2,-y+1/2
68 x+1/4,-z,y+1/4
69 z+3/4,y+3/4,-x
70 z+1/4,-y,x+1/4
71 -z+1/2,y+1/4,x+3/4
72 -z,-y+1/2,-x+1/2
73 -x,-y+1/2,-z+1/2
74 x+1/4,y+1/4,-z
75 x+3/4,-y,z+3/4
76 -x+1/2,y+3/4,z+1/4
77 -z,-x+1/2,-y+1/2
78 -z+1/2,x+3/4,y+1/4
79 z+1/4,x+1/4,-y
80 z+3/4,-x,y+3/4
81 -y,-z+1/2,-x+1/2
82 y+3/4,-z,x+3/4
83 -y+1/2,z+3/4,x+1/4
84 y+1/4,z+1/4,-x
85 -y+1/4,-x+1/4,z
86 y,x+1/2,z+1/2
87 -y+3/4,x,-z+3/4
88 y+1/2,-x+3/4,-z+1/4
89 -x+1/4,-z+1/4,y
90 x+1/2,-z+3/4,-y+1/4
91 x,z+1/2,y+1/2
92 -x+3/4,z,-y+3/4
93 -z+1/4,-y+1/4,x
94 -z+3/4,y,-x+3/4
95 z+1/2,-y+3/4,-x+1/4
96 z,y+1/2,x+1/2
97 x+1/2,y,z+1/2
98 -x+1/4,-y+1/4,z
99 -x+3/4,y+1/2,-z+1/4
100 x,-y+3/4,-z+3/4
101 z+1/2,x,y+1/2
102 z,-x+3/4,-y+3/4
103 -z+1/4,-x+1/4,y
104 -z+3/4,x+1/2,-y+1/4
105 y+1/2,z,x+1/2
106 -y+3/4,z+1/2,-x+1/4
107 y,-z+3/4,-x+3/4
108 -y+1/4,-z+1/4,x
109 y+1/4,x+1/4,-z
110 -y+1/2,-x,-z+1/2
111 y+3/4,-x+1/2,z+1/4
112 -y,x+3/4,z+3/4
113 x+1/4,z+1/4,-y
114 -x,z+3/4,y+3/4
115 -x+1/2,-z,-y+1/2
116 x+3/4,-z+1/2,y+1/4
117 z+1/4,y+1/4,-x
118 z+3/4,-y+1/2,x+1/4
119 -z,y+3/4,x+3/4
120 -z+1/2,-y,-x+1/2
121 -x+1/2,-y,-z+1/2
122 x+3/4,y+3/4,-z
123 x+1/4,-y+1/2,z+3/4
124 -x,y+1/4,z+1/4
125 -z+1/2,-x,-y+1/2
126 -z,x+1/4,y+1/4
127 z+3/4,x+3/4,-y
128 z+1/4,-x+1/2,y+3/4
129 -y+1/2,-z,-x+1/2
130 y+1/4,-z+1/2,x+3/4
131 -y,z+1/4,x+1/4
132 y+3/4,z+3/4,-x
133 -y+3/4,-x+3/4,z
134 y+1/2,x,z+1/2
135 -y+1/4,x+1/2,-z+3/4
136 y,-x+1/4,-z+1/4
137 -x+3/4,-z+3/4,y
138 x,-z+1/4,-y+1/4
139 x+1/2,z,y+1/2
140 -x+1/4,z+1/2,-y+3/4
141 -z+3/4,-y+3/4,x
142 -z+1/4,y+1/2,-x+3/4
143 z,-y+1/4,-x+1/4
144 z+1/2,y,x+1/2
145 x+1/2,y+1/2,z
146 -x+1/4,-y+3/4,z+1/2
147 -x+3/4,y,-z+3/4
148 x,-y+1/4,-z+1/4
149 z+1/2,x+1/2,y
150 z,-x+1/4,-y+1/4
151 -z+1/4,-x+3/4,y+1/2
152 -z+3/4,x,-y+3/4
153 y+1/2,z+1/2,x
154 -y+3/4,z,-x+3/4
155 y,-z+1/4,-x+1/4
156 -y+1/4,-z+3/4,x+1/2
157 y+1/4,x+3/4,-z+1/2
158 -y+1/2,-x+1/2,-z
159 y+3/4,-x,z+3/4
160 -y,x+1/4,z+1/4
161 x+1/4,z+3/4,-y+1/2
162 -x,z+1/4,y+1/4
163 -x+1/2,-z+1/2,-y
164 x+3/4,-z,y+3/4
165 z+1/4,y+3/4,-x+1/2
166 z+3/4,-y,x+3/4
167 -z,y+1/4,x+1/4
168 -z+1/2,-y+1/2,-x
169 -x+1/2,-y+1/2,-z
170 x+3/4,y+1/4,-z+1/2
171 x+1/4,-y,z+1/4
172 -x,y+3/4,z+3/4
173 -z+1/2,-x+1/2,-y
174 -z,x+3/4,y+3/4
175 z+3/4,x+1/4,-y+1/2
176 z+1/4,-x,y+1/4
177 -y+1/2,-z+1/2,-x
178 y+1/4,-z,x+1/4
179 -y,z+3/4,x+3/4
180 y+3/4,z+1/4,-x+1/2
181 -y+3/4,-x+1/4,z+1/2
182 y+1/2,x+1/2,z
183 -y+1/4,x,-z+1/4
184 y,-x+3/4,-z+3/4
185 -x+3/4,-z+1/4,y+1/2
186 x,-z+3/4,-y+3/4
187 x+1/2,z+1/2,y
188 -x+1/4,z,-y+1/4
189 -z+3/4,-y+1/4,x+1/2
190 -z+1/4,y,-x+1/4
191 z,-y+3/4,-x+3/4
192 z+1/2,y+1/2,x

loop_
_atom_site_label
_atom_site_type_symbol
_atom_site_fract_x
_atom_site_fract_y
_atom_site_fract_z
_atom_site_adp_type
_atom_site_U_iso_or_equiv
_atom_site_symmetry_multiplicity
_atom_site_occupancy
_atom_site_calc_flag
Zn1 Zn 0.125 0.125 0.125 Uani 0.00407(10) 8 0.938(5) d
Ga1 Ga 0.125 0.125 0.125 Uani 0.00407(10) 8 0.0495 d
Ge1 Ge 0.125 0.125 0.125 Uani 0.00407(10) 8 0.013(5) d
Zn2 Zn 0.5 0.5 0.5 Uani 0.00265(6) 16 0.156(2) d
Ga2 Ga 0.5 0.5 0.5 Uani 0.00265(6) 16 0.7252 d
Ge2 Ge 0.5 0.5 0.5 Uani 0.00265(6) 16 0.119(2) d
O O 0.26171(2) 0.26171(2) 0.26171(2) Uani 0.00604(5) 32 1 d

loop_
_atom_site_aniso_label
_atom_site_aniso_type_symbol
_atom_site_aniso_U_11
_atom_site_aniso_U_22
_atom_site_aniso_U_33
_atom_site_aniso_U_12
_atom_site_aniso_U_13
_atom_site_aniso_U_23
Zn1 Zn 0.00407(17) 0.00407(17) 0.00407(17) 0 0 0
Ga1 Ga 0.00407(17) 0.00407(17) 0.00407(17) 0 0 0
Ge1 Ge 0.00407(17) 0.00407(17) 0.00407(17) 0 0 0
Zn2 Zn 0.00265(11) 0.00265(11) 0.00265(11) -0.00071(8) -0.00071(8) -0.00071(8)
Ga2 Ga 0.00265(11) 0.00265(11) 0.00265(11) -0.00071(8) -0.00071(8) -0.00071(8)
Ge2 Ge 0.00265(11) 0.00265(11) 0.00265(11) -0.00071(8) -0.00071(8) -0.00071(8)
O O 0.00604(9) 0.00604(9) 0.00604(9) -0.00108(8) -0.00108(8) -0.00108(8)

loop_
_atom_type_symbol
_atom_type_scat_length_neutron
_atom_type_scat_source
Zn 5.680 International_Tables_Vol_C
Ga 7.288 International_Tables_Vol_C
Ge 8.185 International_Tables_Vol_C
O 5.803 International_Tables_Vol_C
